data_1515997
loop_
_publ_author_name
'Jacobsen, George M.'
'Yang, Jenny Y.'
'Twamley, Brendan'
'Wilson, Aaron D.'
'Bullock, R. Morris'
'Rakowski DuBois, M.'
'DuBois, Daniel L.'

_publ_section_title
;
 Hydrogen production using cobalt-based molecular catalysts containing a
 proton relay in the second coordination sphere
;
_journal_issue 1
_journal_name_full 'Energy &amp; Environmental Science'
_journal_page_first 167
_journal_paper_doi 10.1039/b805309j
_journal_volume 1
_journal_year 2008
_chemical_formula_moiety 'C56 H56 Cl Co N4 P4, 0.5(B F4), 0.5(B F4)'
_chemical_formula_sum 'C56 H56 B Cl Co F4 N4 P4'
_chemical_formula_weight 1090.12
_chemical_name_common '[RCoCl][BF4]'
_space_group_IT_number 15
_symmetry_cell_setting monoclinic
_symmetry_Int_Tables_number 15
_symmetry_space_group_name_Hall '-C 2yc'
_symmetry_space_group_name_H-M 'C 1 2/c 1'
_atom_sites_solution_hydrogens geom
_atom_sites_solution_primary direct
_atom_sites_solution_secondary difmap
_audit_creation_method SHELXL-97
_cell_angle_alpha 90.00
_cell_angle_beta 121.872(1)
_cell_angle_gamma 90.00
_cell_formula_units_Z 8
_cell_length_a 34.2939(13)
_cell_length_b 12.9425(5)
_cell_length_c 28.6361(11)
_cell_measurement_reflns_used 9890
_cell_measurement_temperature 90(2)
_cell_measurement_theta_max 26.02
_cell_measurement_theta_min 2.38
_cell_volume 10793.8(7)
_computing_cell_refinement 'SAINT+ v. 7.23a (Bruker, 2006)'
_computing_data_collection 'SMART v. 5.632 (Bruker, 2006)'
_computing_data_reduction 'SAINT+ v. 7.23a (Bruker, 2006)'
_computing_molecular_graphics 'XP, SHELXTL v. 6.14 (Bruker, 2003)'
_computing_publication_material 'XCIF, SHELXTL, v. 6.14 (Bruker, 2003)'
_computing_structure_refinement 'XL, SHELXTL v. 6.14 (Bruker, 2003)'
_computing_structure_solution 'XS, SHELXTL v. 6.14 (Bruker, 2003)'
_diffrn_ambient_temperature 90(2)
_diffrn_detector_area_resol_mean 8.3
_diffrn_measured_fraction_theta_full 1.000
_diffrn_measured_fraction_theta_max 1.000
_diffrn_measurement_device_type 'Bruker/Siemens SMART APEX'
_diffrn_measurement_method '\w scans'
_diffrn_radiation_monochromator graphite
_diffrn_radiation_probe x-ray
_diffrn_radiation_type MoK\a
_diffrn_radiation_wavelength 0.71073
_diffrn_reflns_av_R_equivalents 0.0446
_diffrn_reflns_av_sigmaI/netI 0.0308
_diffrn_reflns_limit_h_max 41
_diffrn_reflns_limit_h_min -41
_diffrn_reflns_limit_k_max 15
_diffrn_reflns_limit_k_min -15
_diffrn_reflns_limit_l_max 34
_diffrn_reflns_limit_l_min -34
_diffrn_reflns_number 62971
_diffrn_reflns_theta_full 25.25
_diffrn_reflns_theta_max 25.25
_diffrn_reflns_theta_min 1.40
_diffrn_source 'normal-focus sealed tube'
_diffrn_source_type 'Bruker SMART APEX'
_exptl_absorpt_coefficient_mu 0.541
_exptl_absorpt_correction_T_max 0.9529
_exptl_absorpt_correction_T_min 0.7851
_exptl_absorpt_correction_type multi-scan
_exptl_absorpt_process_details 'SADABS-2007/4 (Bruker, 2007)'
_exptl_crystal_colour orange
_exptl_crystal_density_diffrn 1.342
_exptl_crystal_density_method 'not measured'
_exptl_crystal_description blade
_exptl_crystal_F_000 4520
_exptl_crystal_size_max 0.47
_exptl_crystal_size_mid 0.20
_exptl_crystal_size_min 0.09
_refine_diff_density_max 1.597
_refine_diff_density_min -0.816
_refine_diff_density_rms 0.081
_refine_ls_extinction_method none
_refine_ls_goodness_of_fit_ref 1.065
_refine_ls_hydrogen_treatment constr
_refine_ls_matrix_type full
_refine_ls_number_parameters 608
_refine_ls_number_reflns 9775
_refine_ls_number_restraints 4
_refine_ls_restrained_S_all 1.068
_refine_ls_R_factor_all 0.0634
_refine_ls_R_factor_gt 0.0514
_refine_ls_shift/su_max 0.000
_refine_ls_shift/su_mean 0.000
_refine_ls_structure_factor_coef Fsqd
_refine_ls_weighting_details 'calc w=1/[\s^2^(Fo^2^)+(0.0860P)^2^+14.8951P] where P=(Fo^2^+2Fc^2^)/3'
_refine_ls_weighting_scheme calc
_refine_ls_wR_factor_gt 0.1372
_refine_ls_wR_factor_ref 0.1446
_reflns_number_gt 7862
_reflns_number_total 9775
_reflns_threshold_expression I>2\s(I)
_cod_data_source_file b805309j.txt
_cod_data_source_block bt1161
_cod_original_sg_symbol_H-M 'C 2/c'
_cod_database_code 1515997

loop_
_symmetry_equiv_pos_as_xyz
'x, y, z'
'-x, y, -z+1/2'
'x+1/2, y+1/2, z'
'-x+1/2, y+1/2, -z+1/2'
'-x, -y, -z'
'x, -y, z-1/2'
'-x+1/2, -y+1/2, -z'
'x+1/2, -y+1/2, z-1/2'

loop_
_atom_site_label
_atom_site_type_symbol
_atom_site_fract_x
_atom_site_fract_y
_atom_site_fract_z
_atom_site_U_iso_or_equiv
_atom_site_adp_type
_atom_site_occupancy
_atom_site_symmetry_multiplicity
_atom_site_calc_flag
_atom_site_refinement_flags
_atom_site_disorder_assembly
_atom_site_disorder_group
Co1 Co 0.115879(13) 0.10100(3) 0.082859(15) 0.02156(12) Uani 1 1 d . . .
B1 B 0.0000 0.6557(6) 0.2500 0.0617(16) Uani 1 2 d S . .
F1 F 0.03249(8) 0.5898(2) 0.29212(10) 0.0606(6) Uani 1 1 d . . .
F2 F 0.02148(12) 0.7157(2) 0.23109(12) 0.0816(9) Uani 1 1 d . . .
Cl1 Cl 0.04174(2) 0.13209(6) 0.01371(3) 0.02820(18) Uani 1 1 d . . .
P1 P 0.13261(3) 0.04756(6) 0.02202(3) 0.02236(18) Uani 1 1 d . . .
P2 P 0.14362(3) -0.05459(6) 0.11936(3) 0.02548(19) Uani 1 1 d . . .
P3 P 0.10096(3) 0.14790(6) 0.14575(3) 0.02625(19) Uani 1 1 d . . .
P4 P 0.15576(3) 0.24805(6) 0.11003(3) 0.02353(18) Uani 1 1 d . . .
C1 C 0.12175(10) 0.1228(2) -0.03732(12) 0.0256(6) Uani 1 1 d . . .
C2 C 0.09889(10) 0.2164(2) -0.05150(12) 0.0279(7) Uani 1 1 d . . .
H2A H 0.0900 0.2469 -0.0283 0.033 Uiso 1 1 calc R . .
C3 C 0.08887(11) 0.2661(3) -0.09990(13) 0.0321(7) Uani 1 1 d . . .
H3A H 0.0732 0.3305 -0.1095 0.038 Uiso 1 1 calc R . .
C4 C 0.10158(11) 0.2222(3) -0.13406(14) 0.0366(8) Uani 1 1 d . . .
H4A H 0.0944 0.2559 -0.1672 0.044 Uiso 1 1 calc R . .
C5 C 0.12478(12) 0.1291(3) -0.11980(14) 0.0382(8) Uani 1 1 d . . .
H5A H 0.1337 0.0991 -0.1430 0.046 Uiso 1 1 calc R . .
C6 C 0.13494(11) 0.0799(3) -0.07203(13) 0.0339(7) Uani 1 1 d . . .
H6A H 0.1511 0.0161 -0.0624 0.041 Uiso 1 1 calc R . .
C7 C 0.09766(10) -0.0675(2) -0.01320(12) 0.0264(6) Uani 1 1 d . A .
H7A H 0.0651 -0.0529 -0.0265 0.032 Uiso 1 1 calc R . .
H7B H 0.0998 -0.0834 -0.0456 0.032 Uiso 1 1 calc R . .
N8 N 0.11288(9) -0.15693(19) 0.02333(11) 0.0291(6) Uani 1 1 d . . .
C9A C 0.10121(16) -0.2568(3) -0.0030(2) 0.0273(16) Uiso 0.647(12) 1 d PG A 1
C10A C 0.12882(15) -0.2946(4) -0.0200(2) 0.046(2) Uiso 0.647(12) 1 d PG A 1
H10A H 0.1555 -0.2571 -0.0121 0.055 Uiso 0.647(12) 1 calc PR A 1
C11A C 0.11880(17) -0.3848(4) -0.0481(2) 0.057(2) Uiso 0.647(12) 1 d PG A 1
H11A H 0.1387 -0.4092 -0.0594 0.068 Uiso 0.647(12) 1 calc PR A 1
C12A C 0.08095(17) -0.4414(3) -0.0606(2) 0.0490(18) Uiso 0.647(12) 1 d PG A 1
H12A H 0.0742 -0.5042 -0.0806 0.059 Uiso 0.647(12) 1 calc PR A 1
C13A C 0.05206(14) -0.4044(4) -0.0431(2) 0.0525(18) Uiso 0.647(12) 1 d PG A 1
H13A H 0.0255 -0.4421 -0.0509 0.063 Uiso 0.647(12) 1 calc PR A 1
C14A C 0.06297(14) -0.3122(4) -0.0143(2) 0.0390(15) Uiso 0.647(12) 1 d PG A 1
H14A H 0.0437 -0.2868 -0.0023 0.047 Uiso 0.647(12) 1 calc PR A 1
C9B C 0.1022(3) -0.2459(6) -0.0117(4) 0.023(3) Uiso 0.353(12) 1 d PG A 2
C10B C 0.1321(2) -0.2821(7) -0.0256(4) 0.043(4) Uiso 0.353(12) 1 d PG A 2
H10B H 0.1595 -0.2450 -0.0144 0.051 Uiso 0.353(12) 1 calc PR A 2
C11B C 0.1231(3) -0.3701(7) -0.0552(4) 0.046(3) Uiso 0.353(12) 1 d PG A 2
H11B H 0.1446 -0.3935 -0.0642 0.056 Uiso 0.353(12) 1 calc PR A 2
C12B C 0.0842(3) -0.4261(6) -0.0724(4) 0.035(3) Uiso 0.353(12) 1 d PG A 2
H12B H 0.0783 -0.4873 -0.0934 0.042 Uiso 0.353(12) 1 calc PR A 2
C13B C 0.0528(2) -0.3907(6) -0.0582(4) 0.052(3) Uiso 0.353(12) 1 d PG A 2
H13B H 0.0254 -0.4280 -0.0693 0.062 Uiso 0.353(12) 1 calc PR A 2
C14B C 0.0627(3) -0.3006(6) -0.0278(4) 0.041(3) Uiso 0.353(12) 1 d PG A 2
H14B H 0.0418 -0.2763 -0.0180 0.050 Uiso 0.353(12) 1 calc PR A 2
C15 C 0.10397(11) -0.1509(2) 0.06739(13) 0.0312(7) Uani 1 1 d . A .
H15A H 0.1087 -0.2195 0.0849 0.037 Uiso 1 1 calc R . .
H15B H 0.0717 -0.1300 0.0524 0.037 Uiso 1 1 calc R . .
C16 C 0.19206(10) 0.0001(2) 0.04933(12) 0.0281(7) Uani 1 1 d . . .
H16A H 0.1906 -0.0667 0.0316 0.034 Uiso 1 1 calc R . .
H16B H 0.2084 0.0500 0.0395 0.034 Uiso 1 1 calc R . .
N17 N 0.21799(8) -0.0138(2) 0.10864(10) 0.0273(6) Uani 1 1 d . . .
C18 C 0.26665(10) -0.0077(3) 0.13594(13) 0.0311(7) Uani 1 1 d . . .
C19 C 0.28919(11) 0.0043(3) 0.10800(15) 0.0407(8) Uani 1 1 d . . .
H19A H 0.2726 -0.0021 0.0691 0.049 Uiso 1 1 calc R . .
C20 C 0.33621(12) 0.0259(3) 0.13652(17) 0.0517(10) Uani 1 1 d . . .
H20A H 0.3512 0.0353 0.1168 0.062 Uiso 1 1 calc R . .
C21 C 0.36080(13) 0.0334(4) 0.19254(18) 0.0617(13) Uani 1 1 d . . .
H21A H 0.3926 0.0501 0.2117 0.074 Uiso 1 1 calc R . .
C22 C 0.33909(12) 0.0167(4) 0.22108(17) 0.0610(13) Uani 1 1 d . . .
H22A H 0.3564 0.0186 0.2601 0.073 Uiso 1 1 calc R . .
C23 C 0.29218(11) -0.0030(3) 0.19315(15) 0.0424(9) Uani 1 1 d . . .
H23A H 0.2775 -0.0132 0.2131 0.051 Uiso 1 1 calc R . .
C24 C 0.19928(10) -0.0928(2) 0.12817(13) 0.0300(7) Uani 1 1 d . . .
H24A H 0.2217 -0.1063 0.1676 0.036 Uiso 1 1 calc R . .
H24B H 0.1950 -0.1578 0.1078 0.036 Uiso 1 1 calc R . .
C25 C 0.14897(11) -0.1019(2) 0.18263(13) 0.0285(7) Uani 1 1 d . . .
C26 C 0.11586(11) -0.1665(3) 0.18132(14) 0.0337(7) Uani 1 1 d . . .
H26A H 0.0894 -0.1849 0.1470 0.040 Uiso 1 1 calc R . .
C27 C 0.12134(12) -0.2040(3) 0.22976(14) 0.0371(8) Uani 1 1 d . . .
H27A H 0.0989 -0.2485 0.2287 0.045 Uiso 1 1 calc R . .
C28 C 0.15966(11) -0.1764(3) 0.27970(14) 0.0361(8) Uani 1 1 d . . .
H28A H 0.1637 -0.2033 0.3129 0.043 Uiso 1 1 calc R . .
C29 C 0.19222(11) -0.1098(3) 0.28171(14) 0.0332(7) Uani 1 1 d . . .
H29A H 0.2180 -0.0898 0.3162 0.040 Uiso 1 1 calc R . .
C30 C 0.18704(11) -0.0725(2) 0.23328(13) 0.0288(7) Uani 1 1 d . . .
H30A H 0.2093 -0.0270 0.2346 0.035 Uiso 1 1 calc R . .
C31 C 0.06472(11) 0.0665(3) 0.15918(13) 0.0317(7) Uani 1 1 d . . .
C32 C 0.06932(14) 0.0663(4) 0.21044(16) 0.0538(11) Uani 1 1 d . . .
H32A H 0.0913 0.1099 0.2388 0.065 Uiso 1 1 calc R . .
C33 C 0.04166(14) 0.0020(4) 0.22027(16) 0.0595(12) Uani 1 1 d . . .
H33A H 0.0450 0.0019 0.2554 0.071 Uiso 1 1 calc R . .
C34 C 0.00964(12) -0.0612(3) 0.17917(15) 0.0434(9) Uani 1 1 d . . .
H34A H -0.0089 -0.1053 0.1860 0.052 Uiso 1 1 calc R . .
C35 C 0.00445(10) -0.0604(3) 0.12778(13) 0.0311(7) Uani 1 1 d . . .
H35A H -0.0178 -0.1037 0.0994 0.037 Uiso 1 1 calc R . .
C36 C 0.03174(10) 0.0033(2) 0.11756(13) 0.0279(7) Uani 1 1 d . . .
H36A H 0.0279 0.0039 0.0822 0.034 Uiso 1 1 calc R . .
C37 C 0.15081(10) 0.1761(3) 0.21537(12) 0.0299(7) Uani 1 1 d . . .
H37A H 0.1450 0.2417 0.2284 0.036 Uiso 1 1 calc R . .
H37B H 0.1534 0.1207 0.2407 0.036 Uiso 1 1 calc R . .
N38 N 0.19432(8) 0.1842(2) 0.21809(10) 0.0281(6) Uani 1 1 d . . .
C39 C 0.23488(11) 0.1698(2) 0.27151(13) 0.0296(7) Uani 1 1 d . . .
C40 C 0.23279(12) 0.1569(3) 0.31854(13) 0.0338(7) Uani 1 1 d . . .
H40A H 0.2044 0.1654 0.3164 0.041 Uiso 1 1 calc R . .
C41 C 0.27211(12) 0.1315(3) 0.36841(14) 0.0378(8) Uani 1 1 d . . .
H41A H 0.2702 0.1217 0.4000 0.045 Uiso 1 1 calc R . .
C42 C 0.31388(12) 0.1204(3) 0.37259(14) 0.0386(8) Uani 1 1 d . . .
H42A H 0.3405 0.1014 0.4066 0.046 Uiso 1 1 calc R . .
C43 C 0.31639(12) 0.1371(3) 0.32674(14) 0.0380(8) Uani 1 1 d . . .
H43A H 0.3452 0.1315 0.3296 0.046 Uiso 1 1 calc R . .
C44 C 0.27749(11) 0.1621(3) 0.27647(14) 0.0331(7) Uani 1 1 d . . .
H44A H 0.2799 0.1739 0.2454 0.040 Uiso 1 1 calc R . .
C45 C 0.19575(11) 0.2686(2) 0.18510(12) 0.0278(7) Uani 1 1 d . . .
H45A H 0.2274 0.2754 0.1930 0.033 Uiso 1 1 calc R . .
H45B H 0.1877 0.3340 0.1959 0.033 Uiso 1 1 calc R . .
C46 C 0.06867(11) 0.2693(3) 0.12600(13) 0.0310(7) Uani 1 1 d . A .
H46A H 0.0415 0.2619 0.0883 0.037 Uiso 1 1 calc R . .
H46B H 0.0574 0.2818 0.1510 0.037 Uiso 1 1 calc R . .
N47 N 0.09539(9) 0.3600(2) 0.12758(11) 0.0321(6) Uani 1 1 d . . .
C48A C 0.07234(19) 0.4489(5) 0.1278(3) 0.0266(16) Uiso 0.647(12) 1 d P A 1
C49A C 0.0613(2) 0.4640(6) 0.1677(3) 0.0373(16) Uiso 0.647(12) 1 d P A 1
H49A H 0.0696 0.4130 0.1953 0.045 Uiso 0.647(12) 1 calc PR A 1
C50A C 0.0386(2) 0.5516(5) 0.1677(3) 0.0425(18) Uiso 0.647(12) 1 d P A 1
H50A H 0.0316 0.5615 0.1954 0.051 Uiso 0.647(12) 1 calc PR A 1
C51A C 0.0262(2) 0.6241(6) 0.1276(3) 0.0351(16) Uiso 0.647(12) 1 d P A 1
H51A H 0.0106 0.6843 0.1280 0.042 Uiso 0.647(12) 1 calc PR A 1
C52A C 0.0356(2) 0.6131(5) 0.0866(3) 0.0398(16) Uiso 0.647(12) 1 d P A 1
H52A H 0.0262 0.6637 0.0586 0.048 Uiso 0.647(12) 1 calc PR A 1
C53A C 0.0597(2) 0.5242(5) 0.0877(4) 0.0368(17) Uiso 0.647(12) 1 d P A 1
H53A H 0.0674 0.5154 0.0606 0.044 Uiso 0.647(12) 1 calc PR A 1
C48B C 0.0690(3) 0.4665(9) 0.1126(5) 0.024(3) Uiso 0.353(12) 1 d P A 2
C49B C 0.0571(3) 0.4906(9) 0.1515(5) 0.027(3) Uiso 0.353(12) 1 d P A 2
H49B H 0.0661 0.4452 0.1816 0.032 Uiso 0.353(12) 1 calc PR A 2
C50B C 0.0326(3) 0.5790(10) 0.1467(6) 0.028(3) Uiso 0.353(12) 1 d P A 2
H50B H 0.0252 0.5963 0.1734 0.034 Uiso 0.353(12) 1 calc PR A 2
C51B C 0.0194(4) 0.6407(8) 0.1019(6) 0.035(3) Uiso 0.353(12) 1 d P A 2
H51B H 0.0020 0.7012 0.0970 0.042 Uiso 0.353(12) 1 calc PR A 2
C52B C 0.0316(4) 0.6158(9) 0.0620(6) 0.047(3) Uiso 0.353(12) 1 d P A 2
H52B H 0.0233 0.6604 0.0318 0.056 Uiso 0.353(12) 1 calc PR A 2
C53B C 0.0554(4) 0.5258(8) 0.0689(6) 0.031(3) Uiso 0.353(12) 1 d P A 2
H53B H 0.0623 0.5060 0.0420 0.037 Uiso 0.353(12) 1 calc PR A 2
C54 C 0.11394(11) 0.3549(2) 0.09188(13) 0.0284(7) Uani 1 1 d . A .
H54A H 0.1292 0.4213 0.0942 0.034 Uiso 1 1 calc R . .
H54B H 0.0883 0.3458 0.0534 0.034 Uiso 1 1 calc R . .
C55 C 0.18948(10) 0.2948(2) 0.08178(12) 0.0264(7) Uani 1 1 d . . .
C56 C 0.17655(12) 0.3786(3) 0.04595(13) 0.0344(7) Uani 1 1 d . . .
H56A H 0.1489 0.4147 0.0350 0.041 Uiso 1 1 calc R . .
C57 C 0.20406(13) 0.4090(3) 0.02630(15) 0.0448(9) Uani 1 1 d . . .
H57A H 0.1952 0.4663 0.0020 0.054 Uiso 1 1 calc R . .
C58 C 0.24415(13) 0.3571(3) 0.04156(14) 0.0425(9) Uani 1 1 d . . .
H58A H 0.2628 0.3788 0.0280 0.051 Uiso 1 1 calc R . .
C59 C 0.25709(12) 0.2732(3) 0.07664(14) 0.0362(8) Uani 1 1 d . . .
H59A H 0.2844 0.2365 0.0867 0.043 Uiso 1 1 calc R . .
C60 C 0.23016(11) 0.2425(2) 0.09720(13) 0.0289(7) Uani 1 1 d . . .
H60A H 0.2395 0.1856 0.1218 0.035 Uiso 1 1 calc R . .
B2 B 0.2389(4) 0.2036(8) 0.4794(4) 0.0617(16) Uani 0.50 1 d PD . .
F3 F 0.2467(3) 0.2710(9) 0.4470(4) 0.1217(14) Uani 0.50 1 d PD . .
F4 F 0.1979(3) 0.1447(7) 0.4462(3) 0.1217(14) Uani 0.50 1 d PD . .
F5 F 0.2737(3) 0.1442(7) 0.5029(4) 0.1217(14) Uani 0.50 1 d PD . .
F6 F 0.2378(3) 0.2400(9) 0.5230(4) 0.1217(14) Uani 0.50 1 d PD . .

loop_
_atom_site_aniso_label
_atom_site_aniso_U_11
_atom_site_aniso_U_22
_atom_site_aniso_U_33
_atom_site_aniso_U_23
_atom_site_aniso_U_13
_atom_site_aniso_U_12
Co1 0.0198(2) 0.0248(2) 0.0193(2) 0.00042(15) 0.00978(17) -0.00257(15)
B1 0.081(4) 0.068(4) 0.045(3) 0.000 0.039(3) 0.000
F1 0.0570(15) 0.0699(16) 0.0536(14) -0.0066(12) 0.0284(12) 0.0049(12)
F2 0.122(2) 0.0756(19) 0.0738(18) -0.0202(15) 0.0703(19) -0.0390(18)
Cl1 0.0220(4) 0.0365(4) 0.0235(4) 0.0000(3) 0.0103(3) -0.0004(3)
P1 0.0209(4) 0.0250(4) 0.0205(4) 0.0003(3) 0.0104(3) -0.0015(3)
P2 0.0234(4) 0.0281(4) 0.0219(4) 0.0034(3) 0.0099(3) -0.0018(3)
P3 0.0234(4) 0.0346(4) 0.0225(4) -0.0025(3) 0.0133(3) -0.0059(3)
P4 0.0231(4) 0.0267(4) 0.0221(4) -0.0020(3) 0.0127(3) -0.0038(3)
C1 0.0225(15) 0.0333(17) 0.0210(15) 0.0024(12) 0.0116(12) -0.0050(12)
C2 0.0251(15) 0.0344(17) 0.0232(15) -0.0018(13) 0.0121(13) -0.0052(13)
C3 0.0312(17) 0.0301(17) 0.0296(17) 0.0059(13) 0.0124(14) -0.0040(13)
C4 0.0360(18) 0.046(2) 0.0286(17) 0.0065(15) 0.0180(15) -0.0074(16)
C5 0.0368(19) 0.053(2) 0.0328(19) 0.0007(16) 0.0237(16) -0.0017(16)
C6 0.0299(17) 0.0433(19) 0.0318(18) 0.0033(15) 0.0187(15) 0.0032(14)
C7 0.0266(15) 0.0281(16) 0.0226(15) -0.0011(12) 0.0118(13) -0.0026(12)
N8 0.0308(14) 0.0236(13) 0.0302(14) 0.0000(11) 0.0141(12) -0.0008(11)
C15 0.0289(17) 0.0272(17) 0.0327(17) 0.0028(13) 0.0129(14) -0.0038(13)
C16 0.0240(15) 0.0316(17) 0.0281(16) -0.0010(13) 0.0134(13) -0.0025(13)
N17 0.0194(12) 0.0327(14) 0.0257(13) 0.0005(11) 0.0091(11) -0.0023(11)
C18 0.0210(15) 0.0324(17) 0.0356(18) -0.0035(14) 0.0120(14) 0.0035(13)
C19 0.0258(17) 0.055(2) 0.039(2) -0.0085(17) 0.0153(15) 0.0020(16)
C20 0.0312(19) 0.071(3) 0.058(3) -0.016(2) 0.0272(19) -0.0037(19)
C21 0.0253(19) 0.096(4) 0.059(3) -0.029(2) 0.0185(19) -0.007(2)
C22 0.0245(18) 0.105(4) 0.042(2) -0.021(2) 0.0102(17) 0.003(2)
C23 0.0256(17) 0.060(2) 0.037(2) -0.0085(17) 0.0136(15) 0.0020(16)
C24 0.0261(16) 0.0318(17) 0.0288(17) 0.0054(13) 0.0122(14) 0.0031(13)
C25 0.0295(16) 0.0300(16) 0.0243(16) 0.0085(13) 0.0131(14) 0.0041(13)
C26 0.0284(17) 0.0396(19) 0.0294(17) 0.0064(14) 0.0127(14) -0.0004(14)
C27 0.0336(18) 0.041(2) 0.039(2) 0.0123(15) 0.0210(16) 0.0020(15)
C28 0.0364(18) 0.045(2) 0.0307(18) 0.0111(15) 0.0200(16) 0.0073(15)
C29 0.0324(17) 0.0360(18) 0.0282(17) 0.0031(14) 0.0140(15) 0.0051(14)
C30 0.0289(16) 0.0296(16) 0.0284(17) 0.0061(13) 0.0153(14) 0.0044(13)
C31 0.0283(16) 0.0418(19) 0.0297(17) -0.0018(14) 0.0186(14) -0.0089(14)
C32 0.049(2) 0.084(3) 0.036(2) -0.020(2) 0.0282(19) -0.036(2)
C33 0.057(2) 0.096(4) 0.037(2) -0.012(2) 0.033(2) -0.034(2)
C34 0.0320(18) 0.061(2) 0.039(2) 0.0055(17) 0.0201(16) -0.0144(17)
C35 0.0226(15) 0.0360(18) 0.0323(17) 0.0006(14) 0.0128(14) -0.0056(13)
C36 0.0232(15) 0.0344(17) 0.0242(15) 0.0017(13) 0.0111(13) 0.0003(13)
C37 0.0296(16) 0.0379(18) 0.0234(16) -0.0011(13) 0.0149(14) -0.0071(14)
N38 0.0232(13) 0.0380(15) 0.0201(13) -0.0011(11) 0.0093(11) -0.0083(11)
C39 0.0295(16) 0.0287(17) 0.0255(16) -0.0040(13) 0.0111(14) -0.0067(13)
C40 0.0336(18) 0.0401(19) 0.0265(17) -0.0052(14) 0.0151(15) -0.0075(14)
C41 0.042(2) 0.0390(19) 0.0255(17) -0.0004(14) 0.0129(16) -0.0054(15)
C42 0.0371(19) 0.0326(18) 0.0314(18) -0.0006(14) 0.0080(16) -0.0028(15)
C43 0.0318(18) 0.0333(18) 0.040(2) -0.0022(15) 0.0125(16) -0.0029(14)
C44 0.0329(17) 0.0346(18) 0.0319(18) -0.0003(14) 0.0172(15) -0.0035(14)
C45 0.0267(16) 0.0341(17) 0.0226(15) -0.0022(13) 0.0129(13) -0.0071(13)
C46 0.0249(16) 0.0399(18) 0.0323(17) -0.0070(14) 0.0179(14) -0.0033(14)
N47 0.0294(14) 0.0334(15) 0.0375(16) -0.0069(12) 0.0204(13) -0.0012(12)
C54 0.0276(16) 0.0275(16) 0.0309(17) -0.0021(13) 0.0159(14) -0.0010(13)
C55 0.0253(15) 0.0316(16) 0.0226(15) -0.0074(13) 0.0127(13) -0.0097(13)
C56 0.0349(18) 0.0406(19) 0.0284(17) 0.0019(14) 0.0171(15) -0.0029(15)
C57 0.046(2) 0.055(2) 0.034(2) 0.0075(17) 0.0217(17) -0.0082(18)
C58 0.043(2) 0.063(2) 0.0326(19) -0.0080(17) 0.0275(17) -0.0169(18)
C59 0.0309(17) 0.047(2) 0.0338(18) -0.0127(16) 0.0191(15) -0.0093(15)
C60 0.0306(16) 0.0318(17) 0.0263(16) -0.0064(13) 0.0165(14) -0.0066(13)
B2 0.081(4) 0.068(4) 0.045(3) 0.000 0.039(3) 0.000
F3 0.102(3) 0.145(3) 0.128(4) 0.021(3) 0.067(3) 0.008(3)
F4 0.102(3) 0.145(3) 0.128(4) 0.021(3) 0.067(3) 0.008(3)
F5 0.102(3) 0.145(3) 0.128(4) 0.021(3) 0.067(3) 0.008(3)
F6 0.102(3) 0.145(3) 0.128(4) 0.021(3) 0.067(3) 0.008(3)

loop_
_atom_type_symbol
_atom_type_description
_atom_type_scat_dispersion_real
_atom_type_scat_dispersion_imag
_atom_type_scat_source
C C 0.0033 0.0016 'International Tables Vol C Tables 4.2.6.8 and 6.1.1.4'
H H 0.0000 0.0000 'International Tables Vol C Tables 4.2.6.8 and 6.1.1.4'
B B 0.0013 0.0007 'International Tables Vol C Tables 4.2.6.8 and 6.1.1.4'
N N 0.0061 0.0033 'International Tables Vol C Tables 4.2.6.8 and 6.1.1.4'
F F 0.0171 0.0103 'International Tables Vol C Tables 4.2.6.8 and 6.1.1.4'
P P 0.1023 0.0942 'International Tables Vol C Tables 4.2.6.8 and 6.1.1.4'
Co Co 0.3494 0.9721 'International Tables Vol C Tables 4.2.6.8 and 6.1.1.4'
Cl Cl 0.1484 0.1585 'International Tables Vol C Tables 4.2.6.8 and 6.1.1.4'

loop_
_geom_angle_atom_site_label_1
_geom_angle_atom_site_label_2
_geom_angle_atom_site_label_3
_geom_angle
_geom_angle_site_symmetry_1
_geom_angle_site_symmetry_3
P3 Co1 P1 177.34(4) . .
P3 Co1 P4 81.02(3) . .
P1 Co1 P4 100.09(3) . .
P3 Co1 P2 95.23(3) . .
P1 Co1 P2 82.15(3) . .
P4 Co1 P2 125.04(3) . .
P3 Co1 Cl1 91.57(3) . .
P1 Co1 Cl1 90.30(3) . .
P4 Co1 Cl1 110.40(3) . .
P2 Co1 Cl1 124.55(3) . .
F2 B1 F2 110.6(6) 2 .
F2 B1 F1 109.53(19) 2 2
F2 B1 F1 110.60(15) . 2
F2 B1 F1 110.60(15) 2 .
F2 B1 F1 109.53(18) . .
F1 B1 F1 105.9(6) 2 .
C1 P1 C7 99.71(14) . .
C1 P1 C16 102.01(14) . .
C7 P1 C16 102.40(14) . .
C1 P1 Co1 123.91(11) . .
C7 P1 Co1 108.62(10) . .
C16 P1 Co1 117.01(10) . .
C25 P2 C24 102.62(14) . .
C25 P2 C15 102.48(15) . .
C24 P2 C15 101.22(15) . .
C25 P2 Co1 124.08(11) . .
C24 P2 Co1 117.15(10) . .
C15 P2 Co1 106.13(11) . .
C31 P3 C46 101.14(15) . .
C31 P3 C37 103.39(14) . .
C46 P3 C37 103.15(15) . .
C31 P3 Co1 119.55(11) . .
C46 P3 Co1 110.36(11) . .
C37 P3 Co1 116.98(10) . .
C55 P4 C54 101.84(14) . .
C55 P4 C45 102.21(13) . .
C54 P4 C45 101.89(15) . .
C55 P4 Co1 122.84(10) . .
C54 P4 Co1 107.27(10) . .
C45 P4 Co1 117.86(10) . .
C2 C1 C6 118.9(3) . .
C2 C1 P1 123.3(2) . .
C6 C1 P1 117.7(2) . .
C1 C2 C3 120.0(3) . .
C1 C2 H2A 120.0 . .
C3 C2 H2A 120.0 . .
C4 C3 C2 120.5(3) . .
C4 C3 H3A 119.8 . .
C2 C3 H3A 119.8 . .
C5 C4 C3 119.7(3) . .
C5 C4 H4A 120.1 . .
C3 C4 H4A 120.1 . .
C6 C5 C4 120.1(3) . .
C6 C5 H5A 119.9 . .
C4 C5 H5A 119.9 . .
C5 C6 C1 120.8(3) . .
C5 C6 H6A 119.6 . .
C1 C6 H6A 119.6 . .
N8 C7 P1 111.4(2) . .
N8 C7 H7A 109.3 . .
P1 C7 H7A 109.3 . .
N8 C7 H7B 109.3 . .
P1 C7 H7B 109.3 . .
H7A C7 H7B 108.0 . .
C9B N8 C15 123.7(5) . .
C9A N8 C15 112.0(3) . .
C9B N8 C7 105.8(5) . .
C9A N8 C7 116.2(3) . .
C15 N8 C7 115.0(2) . .
C10A C9A C14A 119.0 . .
C10A C9A N8 117.0(3) . .
C14A C9A N8 123.9(3) . .
C11A C10A C9A 121.0 . .
C11A C10A H10A 119.5 . .
C9A C10A H10A 119.5 . .
C10A C11A C12A 121.9 . .
C10A C11A H11A 119.1 . .
C12A C11A H11A 119.1 . .
C11A C12A C13A 118.3 . .
C11A C12A H12A 120.9 . .
C13A C12A H12A 120.9 . .
C14A C13A C12A 119.0 . .
C14A C13A H13A 120.5 . .
C12A C13A H13A 120.5 . .
C9A C14A C13A 121.0 . .
C9A C14A H14A 119.5 . .
C13A C14A H14A 119.5 . .
C10B C9B C14B 118.9 . .
C10B C9B N8 121.5(5) . .
C14B C9B N8 119.4(5) . .
C11B C10B C9B 121.0 . .
C11B C10B H10B 119.5 . .
C9B C10B H10B 119.5 . .
C10B C11B C12B 121.9 . .
C10B C11B H11B 119.1 . .
C12B C11B H11B 119.1 . .
C11B C12B C13B 118.2 . .
C11B C12B H12B 120.9 . .
C13B C12B H12B 120.9 . .
C14B C13B C12B 118.9 . .
C14B C13B H13B 120.5 . .
C12B C13B H13B 120.5 . .
C9B C14B C13B 121.0 . .
C9B C14B H14B 119.5 . .
C13B C14B H14B 119.5 . .
N8 C15 P2 109.3(2) . .
N8 C15 H15A 109.8 . .
P2 C15 H15A 109.8 . .
N8 C15 H15B 109.8 . .
P2 C15 H15B 109.8 . .
H15A C15 H15B 108.3 . .
N17 C16 P1 113.0(2) . .
N17 C16 H16A 109.0 . .
P1 C16 H16A 109.0 . .
N17 C16 H16B 109.0 . .
P1 C16 H16B 109.0 . .
H16A C16 H16B 107.8 . .
C18 N17 C16 116.9(3) . .
C18 N17 C24 116.9(3) . .
C16 N17 C24 114.3(2) . .
C19 C18 C23 118.6(3) . .
C19 C18 N17 122.7(3) . .
C23 C18 N17 118.4(3) . .
C18 C19 C20 120.6(3) . .
C18 C19 H19A 119.7 . .
C20 C19 H19A 119.7 . .
C21 C20 C19 120.5(4) . .
C21 C20 H20A 119.8 . .
C19 C20 H20A 119.8 . .
C20 C21 C22 119.5(4) . .
C20 C21 H21A 120.3 . .
C22 C21 H21A 120.3 . .
C21 C22 C23 120.6(4) . .
C21 C22 H22A 119.7 . .
C23 C22 H22A 119.7 . .
C22 C23 C18 120.2(4) . .
C22 C23 H23A 119.9 . .
C18 C23 H23A 119.9 . .
N17 C24 P2 112.9(2) . .
N17 C24 H24A 109.0 . .
P2 C24 H24A 109.0 . .
N17 C24 H24B 109.0 . .
P2 C24 H24B 109.0 . .
H24A C24 H24B 107.8 . .
C26 C25 C30 119.5(3) . .
C26 C25 P2 121.3(2) . .
C30 C25 P2 119.2(2) . .
C27 C26 C25 120.3(3) . .
C27 C26 H26A 119.8 . .
C25 C26 H26A 119.8 . .
C28 C27 C26 119.8(3) . .
C28 C27 H27A 120.1 . .
C26 C27 H27A 120.1 . .
C27 C28 C29 120.5(3) . .
C27 C28 H28A 119.7 . .
C29 C28 H28A 119.7 . .
C28 C29 C30 119.9(3) . .
C28 C29 H29A 120.0 . .
C30 C29 H29A 120.0 . .
C29 C30 C25 119.9(3) . .
C29 C30 H30A 120.0 . .
C25 C30 H30A 120.0 . .
C32 C31 C36 119.3(3) . .
C32 C31 P3 121.0(3) . .
C36 C31 P3 119.7(2) . .
C31 C32 C33 120.2(3) . .
C31 C32 H32A 119.9 . .
C33 C32 H32A 119.9 . .
C34 C33 C32 120.1(3) . .
C34 C33 H33A 120.0 . .
C32 C33 H33A 120.0 . .
C33 C34 C35 120.1(3) . .
C33 C34 H34A 120.0 . .
C35 C34 H34A 120.0 . .
C34 C35 C36 120.3(3) . .
C34 C35 H35A 119.8 . .
C36 C35 H35A 119.8 . .
C35 C36 C31 120.0(3) . .
C35 C36 H36A 120.0 . .
C31 C36 H36A 120.0 . .
N38 C37 P3 114.1(2) . .
N38 C37 H37A 108.7 . .
P3 C37 H37A 108.7 . .
N38 C37 H37B 108.7 . .
P3 C37 H37B 108.7 . .
H37A C37 H37B 107.6 . .
C39 N38 C37 115.9(2) . .
C39 N38 C45 116.2(2) . .
C37 N38 C45 113.7(3) . .
C44 C39 C40 118.5(3) . .
C44 C39 N38 119.4(3) . .
C40 C39 N38 121.9(3) . .
C41 C40 C39 120.2(3) . .
C41 C40 H40A 119.9 . .
C39 C40 H40A 119.9 . .
C42 C41 C40 120.9(3) . .
C42 C41 H41A 119.6 . .
C40 C41 H41A 119.6 . .
C43 C42 C41 119.0(3) . .
C43 C42 H42A 120.5 . .
C41 C42 H42A 120.5 . .
C42 C43 C44 121.0(3) . .
C42 C43 H43A 119.5 . .
C44 C43 H43A 119.5 . .
C43 C44 C39 120.2(3) . .
C43 C44 H44A 119.9 . .
C39 C44 H44A 119.9 . .
N38 C45 P4 112.6(2) . .
N38 C45 H45A 109.1 . .
P4 C45 H45A 109.1 . .
N38 C45 H45B 109.1 . .
P4 C45 H45B 109.1 . .
H45A C45 H45B 107.8 . .
N47 C46 P3 114.1(2) . .
N47 C46 H46A 108.7 . .
P3 C46 H46A 108.7 . .
N47 C46 H46B 108.7 . .
P3 C46 H46B 108.7 . .
H46A C46 H46B 107.6 . .
C48A N47 C54 119.7(4) . .
C48A N47 C46 108.1(3) . .
C54 N47 C46 115.8(2) . .
C54 N47 C48B 104.3(5) . .
C46 N47 C48B 115.4(4) . .
C53A C48A C49A 118.5(6) . .
C53A C48A N47 120.3(6) . .
C49A C48A N47 121.2(6) . .
C50A C49A C48A 121.0(7) . .
C50A C49A H49A 119.5 . .
C48A C49A H49A 119.5 . .
C51A C50A C49A 119.4(7) . .
C51A C50A H50A 120.3 . .
C49A C50A H50A 120.3 . .
C50A C51A C52A 122.4(6) . .
C50A C51A H51A 118.8 . .
C52A C51A H51A 118.8 . .
C51A C52A C53A 117.6(7) . .
C51A C52A H52A 121.2 . .
C53A C52A H52A 121.2 . .
C48A C53A C52A 121.1(7) . .
C48A C53A H53A 119.5 . .
C52A C53A H53A 119.5 . .
C53B C48B C49B 121.0(11) . .
C53B C48B N47 128.8(9) . .
C49B C48B N47 110.0(10) . .
C50B C49B C48B 121.2(11) . .
C50B C49B H49B 119.4 . .
C48B C49B H49B 119.4 . .
C51B C50B C49B 117.3(10) . .
C51B C50B H50B 121.3 . .
C49B C50B H50B 121.3 . .
C50B C51B C52B 121.3(11) . .
C50B C51B H51B 119.3 . .
C52B C51B H51B 119.3 . .
C53B C52B C51B 118.4(12) . .
C53B C52B H52B 120.8 . .
C51B C52B H52B 120.8 . .
C48B C53B C52B 120.6(12) . .
C48B C53B H53B 119.7 . .
C52B C53B H53B 119.7 . .
N47 C54 P4 113.2(2) . .
N47 C54 H54A 108.9 . .
P4 C54 H54A 108.9 . .
N47 C54 H54B 108.9 . .
P4 C54 H54B 108.9 . .
H54A C54 H54B 107.7 . .
C56 C55 C60 119.1(3) . .
C56 C55 P4 123.6(2) . .
C60 C55 P4 117.4(2) . .
C57 C56 C55 120.0(3) . .
C57 C56 H56A 120.0 . .
C55 C56 H56A 120.0 . .
C58 C57 C56 120.8(4) . .
C58 C57 H57A 119.6 . .
C56 C57 H57A 119.6 . .
C57 C58 C59 119.8(3) . .
C57 C58 H58A 120.1 . .
C59 C58 H58A 120.1 . .
C58 C59 C60 120.1(3) . .
C58 C59 H59A 119.9 . .
C60 C59 H59A 119.9 . .
C59 C60 C55 120.3(3) . .
C59 C60 H60A 119.9 . .
C55 C60 H60A 119.9 . .
F6 B2 F5 85.8(10) 7_556 .
F6 B2 F6 101.5(11) 7_556 .
F5 B2 F6 101.3(9) . .
F5 B2 F3 105.9(9) . .
F6 B2 F3 120.2(12) . .
F6 B2 F4 142.8(11) 7_556 .
F5 B2 F4 110.3(9) . .
F6 B2 F4 107.5(9) . .
F3 B2 F4 111.0(8) . .
F6 B2 B2 57.7(9) 7_556 7_556
F5 B2 B2 96.7(11) . 7_556
F3 B2 B2 80.5(10) . 7_556
F4 B2 B2 145.2(12) . 7_556
F6 B2 F3 100.3(10) 7_556 7_556
F5 B2 F3 84.1(7) . 7_556
F3 B2 F3 126.3(8) . 7_556
F4 B2 F3 114.2(8) . 7_556
B2 B2 F3 45.7(6) 7_556 7_556
F6 F3 B2 52.3(13) 7_556 .
B2 F3 B2 53.7(8) . 7_556
F3 F6 B2 95.6(16) 7_556 7_556
F3 F6 B2 130.2(19) 7_556 .
B2 F6 B2 78.5(11) 7_556 .
F3 F6 F5 123.6(19) 7_556 7_556
B2 F6 F5 51.2(7) 7_556 7_556
B2 F6 F5 91.0(8) . 7_556

loop_
_geom_bond_atom_site_label_1
_geom_bond_atom_site_label_2
_geom_bond_distance
_geom_bond_site_symmetry_2
Co1 P3 2.2014(9) .
Co1 P1 2.2133(8) .
Co1 P4 2.2303(8) .
Co1 P2 2.2368(9) .
Co1 Cl1 2.2870(8) .
B1 F2 1.364(5) 2
B1 F2 1.364(5) .
B1 F1 1.416(5) 2
B1 F1 1.416(5) .
P1 C1 1.818(3) .
P1 C7 1.843(3) .
P1 C16 1.861(3) .
P2 C25 1.828(3) .
P2 C24 1.856(3) .
P2 C15 1.866(3) .
P3 C31 1.819(3) .
P3 C46 1.831(3) .
P3 C37 1.852(3) .
P4 C55 1.829(3) .
P4 C54 1.858(3) .
P4 C45 1.860(3) .
C1 C2 1.382(4) .
C1 C6 1.406(4) .
C2 C3 1.396(4) .
C2 H2A 0.9500 .
C3 C4 1.386(5) .
C3 H3A 0.9500 .
C4 C5 1.381(5) .
C4 H4A 0.9500 .
C5 C6 1.377(5) .
C5 H5A 0.9500 .
C6 H6A 0.9500 .
C7 N8 1.459(4) .
C7 H7A 0.9900 .
C7 H7B 0.9900 .
N8 C9B 1.441(6) .
N8 C9A 1.443(4) .
N8 C15 1.448(4) .
C9A C10A 1.3648 .
C9A C14A 1.3738 .
C10A C11A 1.3543 .
C10A H10A 0.9500 .
C11A C12A 1.3635 .
C11A H11A 0.9500 .
C12A C13A 1.4103 .
C12A H12A 0.9500 .
C13A C14A 1.3846 .
C13A H13A 0.9500 .
C14A H14A 0.9500 .
C9B C10B 1.3650 .
C9B C14B 1.3732 .
C10B C11B 1.3543 .
C10B H10B 0.9500 .
C11B C12B 1.3633 .
C11B H11B 0.9500 .
C12B C13B 1.4112 .
C12B H12B 0.9500 .
C13B C14B 1.3849 .
C13B H13B 0.9500 .
C14B H14B 0.9500 .
C15 H15A 0.9900 .
C15 H15B 0.9900 .
C16 N17 1.453(4) .
C16 H16A 0.9900 .
C16 H16B 0.9900 .
N17 C18 1.423(4) .
N17 C24 1.465(4) .
C18 C19 1.384(5) .
C18 C23 1.393(5) .
C19 C20 1.398(5) .
C19 H19A 0.9500 .
C20 C21 1.366(6) .
C20 H20A 0.9500 .
C21 C22 1.382(6) .
C21 H21A 0.9500 .
C22 C23 1.391(5) .
C22 H22A 0.9500 .
C23 H23A 0.9500 .
C24 H24A 0.9900 .
C24 H24B 0.9900 .
C25 C26 1.394(4) .
C25 C30 1.398(4) .
C26 C27 1.385(5) .
C26 H26A 0.9500 .
C27 C28 1.384(5) .
C27 H27A 0.9500 .
C28 C29 1.387(5) .
C28 H28A 0.9500 .
C29 C30 1.389(4) .
C29 H29A 0.9500 .
C30 H30A 0.9500 .
C31 C32 1.391(5) .
C31 C36 1.394(4) .
C32 C33 1.398(5) .
C32 H32A 0.9500 .
C33 C34 1.376(5) .
C33 H33A 0.9500 .
C34 C35 1.386(5) .
C34 H34A 0.9500 .
C35 C36 1.390(4) .
C35 H35A 0.9500 .
C36 H36A 0.9500 .
C37 N38 1.456(4) .
C37 H37A 0.9900 .
C37 H37B 0.9900 .
N38 C39 1.436(4) .
N38 C45 1.462(4) .
C39 C44 1.395(5) .
C39 C40 1.396(5) .
C40 C41 1.390(5) .
C40 H40A 0.9500 .
C41 C42 1.380(5) .
C41 H41A 0.9500 .
C42 C43 1.378(5) .
C42 H42A 0.9500 .
C43 C44 1.388(5) .
C43 H43A 0.9500 .
C44 H44A 0.9500 .
C45 H45A 0.9900 .
C45 H45B 0.9900 .
C46 N47 1.475(4) .
C46 H46A 0.9900 .
C46 H46B 0.9900 .
N47 C48A 1.398(6) .
N47 C54 1.463(4) .
N47 C48B 1.579(12) .
C48A C53A 1.389(9) .
C48A C49A 1.393(9) .
C49A C50A 1.375(9) .
C49A H49A 0.9500 .
C50A C51A 1.365(9) .
C50A H50A 0.9500 .
C51A C52A 1.380(10) .
C51A H51A 0.9500 .
C52A C53A 1.406(9) .
C52A H52A 0.9500 .
C53A H53A 0.9500 .
C48B C53B 1.326(18) .
C48B C49B 1.409(15) .
C49B C50B 1.383(16) .
C49B H49B 0.9500 .
C50B C51B 1.368(17) .
C50B H50B 0.9500 .
C51B C52B 1.445(18) .
C51B H51B 0.9500 .
C52B C53B 1.376(16) .
C52B H52B 0.9500 .
C53B H53B 0.9500 .
C54 H54A 0.9900 .
C54 H54B 0.9900 .
C55 C56 1.395(5) .
C55 C60 1.396(4) .
C56 C57 1.387(5) .
C56 H56A 0.9500 .
C57 C58 1.378(6) .
C57 H57A 0.9500 .
C58 C59 1.383(5) .
C58 H58A 0.9500 .
C59 C60 1.390(4) .
C59 H59A 0.9500 .
C60 H60A 0.9500 .
B2 F6 1.110(14) 7_556
B2 F5 1.271(11) .
B2 F6 1.355(11) .
B2 F3 1.397(12) .
B2 F4 1.432(12) .
B2 B2 1.57(2) 7_556
B2 F3 1.923(14) 7_556
F3 F6 0.746(11) 7_556
F3 B2 1.923(14) 7_556
F5 F6 1.626(13) 7_556
F6 F3 0.746(11) 7_556
F6 B2 1.110(14) 7_556
F6 F5 1.626(13) 7_556
